data_1516355
loop_
_publ_author_name
'Martins, David M. S.'
'Spanswick, Christopher K.'
'Middlemiss, Derek S.'
'Abbas, Nasir'
'Pulham, Colin R.'
'Morrison, Carole A.'

_publ_section_title
;
 A new polymorph of N,N'-dimethylurea characterized by X-ray diffraction
 and first-principles lattice dynamics calculations.
;
_journal_issue 20
_journal_name_full 'The journal of physical chemistry. A'
_journal_page_first 5998
_journal_page_last 6003
_journal_paper_doi 10.1021/jp900141q
_journal_volume 113
_journal_year 2009
_chemical_absolute_configuration unk
_chemical_compound_source Sigma-Aldrich
_chemical_formula_moiety 'C3 H8 N2 O1'
_chemical_formula_sum 'C3 H8 N2 O'
_chemical_formula_weight 88.11
_chemical_name_common 1,3-dimethylurea
_chemical_name_systematic 1,3-dimethylurea
_space_group_IT_number 18
_symmetry_cell_setting orthorhombic
_symmetry_Int_Tables_number 18
_symmetry_space_group_name_Hall 'P 2 2ab'
_symmetry_space_group_name_H-M 'P 21 21 2'
_atom_sites_solution_hydrogens geom
_atom_sites_solution_primary direct
_cell_angle_alpha 90
_cell_angle_beta 90
_cell_angle_gamma 90
_cell_formula_units_Z 2
_cell_length_a 4.9790(10)
_cell_length_b 10.775(2)
_cell_length_c 4.5764(9)
_cell_measurement_reflns_used 1629
_cell_measurement_temperature 150
_cell_measurement_theta_max 29
_cell_measurement_theta_min 4
_cell_volume 245.52(8)
_computing_cell_refinement 'SAINT (Siemens ,1995)'
_computing_data_collection 'SMART (Siemens, 1993)'
_computing_data_reduction 'SAINT (Siemens ,1995)'
_computing_molecular_graphics 'CAMERON (Watkin et al., 1996)'
_computing_publication_material 'CRYSTALS (Betteridge et al., 2003)'
_computing_structure_refinement 'CRYSTALS (Betteridge et al., 2003)'
_computing_structure_solution 'SIR92 (Altomare et al., 1994)'
_diffrn_ambient_pressure amb
_diffrn_ambient_temperature 150
_diffrn_measured_fraction_theta_full 1.000
_diffrn_measured_fraction_theta_max 0.983
_diffrn_measurement_device 'Bruker SMART'
_diffrn_measurement_device_type Area
_diffrn_measurement_method \w
_diffrn_radiation_monochromator graphite
_diffrn_radiation_probe x-ray
_diffrn_radiation_type 'Mo K\a'
_diffrn_radiation_wavelength 0.71073
_diffrn_reflns_av_R_equivalents 0.030
_diffrn_reflns_limit_h_max 6
_diffrn_reflns_limit_h_min -6
_diffrn_reflns_limit_k_max 14
_diffrn_reflns_limit_k_min -14
_diffrn_reflns_limit_l_max 5
_diffrn_reflns_limit_l_min -6
_diffrn_reflns_number 2933
_diffrn_reflns_theta_full 27.595
_diffrn_reflns_theta_max 28.745
_diffrn_reflns_theta_min 3.782
_diffrn_standards_number 0
_exptl_absorpt_coefficient_mu 0.091
_exptl_absorpt_correction_T_max 0.98
_exptl_absorpt_correction_T_min 0.82
_exptl_absorpt_correction_type multi-scan
_exptl_absorpt_process_details 'SADABS (Siemens, 1996)'
_exptl_crystal_colour colorless
_exptl_crystal_density_diffrn 1.192
_exptl_crystal_density_method 'not measured'
_exptl_crystal_description block
_exptl_crystal_F_000 96
_exptl_crystal_recrystallization_method pure
_exptl_crystal_size_max 0.31
_exptl_crystal_size_mid 0.28
_exptl_crystal_size_min 0.22
_refine_diff_density_max 0.15
_refine_diff_density_min -0.16
_refine_ls_extinction_method None
_refine_ls_goodness_of_fit_ref 1.0036
_refine_ls_hydrogen_treatment constr
_refine_ls_matrix_type full
_refine_ls_number_parameters 29
_refine_ls_number_reflns 395
_refine_ls_number_restraints 0
_refine_ls_R_factor_all 0.0470
_refine_ls_R_factor_gt 0.0362
_refine_ls_shift/su_max 0.000176
_refine_ls_structure_factor_coef Fsqd
_refine_ls_weighting_details
;
 Method= Modified Sheldrick 
 w=1/[\s^2^(F^2^) + ( 0.03P)^2^ + 0.04P] 
 ,where P=(max(Fo^2^,0) + 2Fc^2^)/3 
;
_refine_ls_weighting_scheme calc
_refine_ls_wR_factor_all 0.0919
_refine_ls_wR_factor_gt 0.0892
_refine_ls_wR_factor_ref 0.0919
_reflns_limit_h_max 6
_reflns_limit_h_min 0
_reflns_limit_k_max 14
_reflns_limit_k_min 0
_reflns_limit_l_max 6
_reflns_limit_l_min 0
_reflns_number_gt 321
_reflns_number_total 395
_reflns_threshold_expression I>2.0\s(I)
_oxford_diffrn_Wilson_B_factor 2.80
_oxford_diffrn_Wilson_scale 1.10
_oxford_refine_ls_r_factor_ref 0.0470
_oxford_refine_ls_scale 0.966(8)
_oxford_reflns_number_all 395
_oxford_reflns_threshold_expression_ref I>-10.0\s(I)
_cod_data_source_file jp900141q_si_001.cif
_cod_data_source_block 1
_cod_original_formula_sum 'C3 H8 N2 O1'
_cod_database_code 1516355

loop_
_symmetry_equiv_pos_as_xyz
x,y,z
x+1/2,-y+1/2,-z
-x+1/2,y+1/2,-z
-x,-y,z

loop_
_atom_site_label
_atom_site_type_symbol
_atom_site_fract_x
_atom_site_fract_y
_atom_site_fract_z
_atom_site_U_iso_or_equiv
_atom_site_occupancy
_atom_site_adp_type
_atom_site_refinement_flags_posn
_atom_site_refinement_flags_adp
O1 O 0.5000 0.5000 0.4407(4) 0.0420 1.0000 Uani S T
C2 C 0.5000 0.5000 0.7117(5) 0.0295 1.0000 Uani S T
N3 N 0.6617(3) 0.57528(14) 0.8670(3) 0.0347 1.0000 Uani . .
C7 C 0.8518(4) 0.65689(18) 0.7299(4) 0.0411 1.0000 Uani . .
H9 H 0.9622 0.6913 0.8634 0.0616 1.0000 Uiso R .
H10 H 0.7722 0.7161 0.6209 0.0611 1.0000 Uiso R .
H11 H 0.9634 0.6092 0.5900 0.0607 1.0000 Uiso R .
H4 H 0.6598 0.5690 1.0550 0.0391 1.0000 Uiso R .

loop_
_atom_site_aniso_label
_atom_site_aniso_U_11
_atom_site_aniso_U_22
_atom_site_aniso_U_33
_atom_site_aniso_U_23
_atom_site_aniso_U_13
_atom_site_aniso_U_12
O1 0.0533(12) 0.0499(12) 0.0228(8) 0.0000 0.0000 -0.0090(12)
C2 0.0322(12) 0.0305(12) 0.0256(11) 0.0000 0.0000 0.0041(13)
N3 0.0420(9) 0.0379(8) 0.0242(7) -0.0005(7) 0.0007(8) -0.0083(9)
C7 0.0407(10) 0.0380(10) 0.0447(11) 0.0047(10) -0.0002(13) -0.0078(10)

loop_
_atom_type_symbol
_atom_type_scat_dispersion_real
_atom_type_scat_dispersion_imag
_atom_type_scat_Cromer_Mann_a1
_atom_type_scat_Cromer_Mann_b1
_atom_type_scat_Cromer_Mann_a2
_atom_type_scat_Cromer_Mann_b2
_atom_type_scat_Cromer_Mann_a3
_atom_type_scat_Cromer_Mann_b3
_atom_type_scat_Cromer_Mann_a4
_atom_type_scat_Cromer_Mann_b4
_atom_type_scat_Cromer_Mann_c
_atom_type_scat_source
C 0.0033 0.0016 2.3100 20.8439 1.0200 10.2075 1.5886 0.5687 0.8650 51.6512 0.2156 'International Tables Vol C 4.2.6.8 and 6.1.1.4'
H 0.0000 0.0000 0.4930 10.5109 0.3229 26.1257 0.1402 3.1424 0.0408 57.7998 0.0030 'International Tables Vol C 4.2.6.8 and 6.1.1.4'
N 0.0061 0.0033 12.2126 0.0057 3.1322 9.8933 2.0125 28.9975 1.1663 0.5826 -11.5290 'International Tables Vol C 4.2.6.8 and 6.1.1.4'
O 0.0106 0.0060 3.0485 13.2771 2.2868 5.7011 1.5463 0.3239 0.8670 32.9089 0.2508 'International Tables Vol C 4.2.6.8 and 6.1.1.4'

loop_
_geom_angle_atom_site_label_1
_geom_angle_site_symmetry_1
_geom_angle_atom_site_label_2
_geom_angle_atom_site_label_3
_geom_angle
_geom_angle_publ_flag
N3 4_665 C2 O1 121.88(10) yes
N3 4_665 C2 N3 116.2(2) yes
O1 . C2 N3 121.88(10) yes
C2 . N3 C7 122.18(15) yes
C2 . N3 H4 118.2 no
C7 . N3 H4 119.4 no
N3 . C7 H9 110.9 no
N3 . C7 H10 112.6 no
H9 . C7 H10 110.6 no
N3 . C7 H11 109.5 no
H9 . C7 H11 108.0 no
H10 . C7 H11 104.9 no

loop_
_geom_bond_atom_site_label_1
_geom_bond_atom_site_label_2
_geom_bond_site_symmetry_2
_geom_bond_distance
_geom_bond_publ_flag
O1 C2 . 1.240(3) yes
C2 N3 4_665 1.3459(19) yes
C2 N3 . 1.3459(19) yes
N3 C7 . 1.436(2) yes
N3 H4 . 0.863 no
C7 H9 . 0.902 no
C7 H10 . 0.901 no
C7 H11 . 0.991 no
